data_9010397
loop_
_publ_author_name
'Matarrese, S.'
'Schingaro, E.'
'Scordari, F.'
'Stoppa, F.'
'Rosatelli, G.'
'Pedrazzi, G.'
'Ottolini, L.'

_publ_section_title
;Crystal chemistry of phlogopite from Vulture-S. Michele Subsynthem volcanic
 rocks (Mt. Vulture, Italy) and volcanological implications Locality: Masseria
 Saraceno pyroclastic flow, Vulture-San Michele Subsynthem, Mt. Vulture, Italy
 Sample: VUT191_13
;
_journal_name_full 'American Mineralogist'
_journal_page_first 426
_journal_page_last 437
_journal_paper_doi 10.2138/am.2008.2587
_journal_volume 93
_journal_year 2008
_chemical_compound_source 'Masseria Saraceno pyroclastic flow, Vulture-San Michele Subsynthem,'
_chemical_formula_sum 'Fe1.012 H1.365 K Mg1.987 O12 Si3.972'
_chemical_name_mineral Phlogopite
_space_group_IT_number 12
_symmetry_space_group_name_Hall '-C 2y'
_symmetry_space_group_name_H-M 'C 1 2/m 1'
_cell_angle_alpha 90
_cell_angle_beta 100.0990
_cell_angle_gamma 90
_cell_length_a 5.3377
_cell_length_b 9.2424
_cell_length_c 10.1654
_cell_formula_units_Z 2
_cell_volume 493.721
_database_code_amcsd 0004529
_exptl_crystal_density_diffrn 3.019
_cod_original_formula_sum 'K (Mg1.987 Fe1.012) Si3.972 O12 H1.365'
_cod_database_code 9010397

loop_
_space_group_symop_operation_xyz
x,y,z
1/2+x,1/2+y,z
x,-y,z
1/2+x,1/2-y,z
-x,y,-z
1/2-x,1/2+y,-z
-x,-y,-z
1/2-x,1/2-y,-z

loop_
_atom_site_aniso_label
_atom_site_aniso_U_11
_atom_site_aniso_U_22
_atom_site_aniso_U_33
_atom_site_aniso_U_12
_atom_site_aniso_U_13
_atom_site_aniso_U_23
K 0.02510 0.02590 0.03670 0.00000 0.00580 0.00000
Mg2+M1 0.00820 0.00780 0.01690 0.00000 0.00450 0.00000
Fe2+M1 0.00820 0.00780 0.01690 0.00000 0.00450 0.00000
Mg2+M2 0.00680 0.01590 0.01600 0.00000 0.00170 0.00000
Fe2+M2 0.00680 0.01590 0.01600 0.00000 0.00170 0.00000
Si4+T 0.00920 0.01020 0.01410 -0.00010 0.00200 0.00010
SiT 0.00920 0.01020 0.01410 -0.00010 0.00200 0.00010
O1 0.01780 0.02470 0.01890 -0.00660 0.00490 -0.00390
O2 0.02480 0.01360 0.02150 0.00000 -0.00210 0.00000
O3 0.01060 0.01110 0.01400 0.00080 0.00180 -0.00060
O4 0.01220 0.01440 0.01430 0.00000 0.00320 0.00000
H 0.01220 0.01440 0.01430 0.00000 0.00320 0.00000

loop_
_atom_site_label
_atom_site_fract_x
_atom_site_fract_y
_atom_site_fract_z
_atom_site_occupancy
_atom_site_U_iso_or_equiv
K 0.00000 0.00000 0.00000 1.00000 0.02920
Mg2+M1 0.00000 0.50000 0.50000 0.70720 0.01070
Fe2+M1 0.00000 0.50000 0.50000 0.29270 0.01070
Mg2+M2 0.00000 0.84067 0.50000 0.64010 0.01290
Fe2+M2 0.00000 0.84067 0.50000 0.35980 0.01290
Si4+T 0.57405 0.16701 0.22365 0.35770 0.01120
SiT 0.57405 0.16701 0.22365 0.63520 0.01120
O1 0.82670 0.22780 0.16570 1.00000 0.02020
O2 0.51030 0.00000 0.16760 1.00000 0.02070
O3 0.63100 0.16890 0.39121 1.00000 0.01190
O4 0.13260 0.00000 0.40040 1.00000 0.01350
H 0.10500 0.00000 0.32200 0.68260 0.01350

loop_
_cod_related_entry_id
_cod_related_entry_database
_cod_related_entry_code
1 AMCSD 0004529
